data_2107227
loop_
_publ_author_name
'Cheary, R.W.'
'Squadrito, R.'

_publ_section_title
;
 A structural analysis of barium magnesium hollandites
;
_journal_name_full 'Acta Crystallographica B (39,1983-)'
_journal_page_first 205
_journal_page_last 212
_journal_volume 45
_journal_year 1989
_chemical_formula_sum 'Ba1.14 Mg1.14 O16 Ti6.86'
_chemical_name_systematic 'Ba1.14 (Mg1.14 Ti6.86) O16'
_space_group_crystal_system monoclinic
_space_group_IT_number 12
_space_group_name_Hall '-I 2y'
_space_group_name_H-M_alt 'I 1 2/m 1'
_cell_angle_alpha 90
_cell_angle_beta 90.489
_cell_angle_gamma 90
_cell_formula_units_Z 1
_cell_length_a 10.1816
_cell_length_b 2.9733
_cell_length_c 10.0268
_cell_volume 303.530
_citation_journal_id_ASTM ASBSDK
_cod_data_source_file Cheary_ASBSDK_1989_679.cif
_cod_data_source_block Ba1.14Mg1.14O16Ti6.86
_cod_depositor_comments
;
 Updating space group information.

 Antanas Vaitkus,
 2018-07-22
;
_cod_original_cell_volume 303.5298
_cod_database_code 2107227

loop_
_space_group_symop_id
_space_group_symop_operation_xyz
1 x,y,z
2 -x,y,-z
3 -x,-y,-z
4 x,-y,z
5 x+1/2,y+1/2,z+1/2
6 -x+1/2,y+1/2,-z+1/2
7 -x+1/2,-y+1/2,-z+1/2
8 x+1/2,-y+1/2,z+1/2

loop_
_atom_site_label
_atom_site_type_symbol
_atom_site_fract_x
_atom_site_fract_y
_atom_site_fract_z
_atom_site_occupancy
_atom_site_U_iso_or_equiv
O2 O-2 0.0414 0 0.3283 1 0.0
O4 O-2 0.656 0 0.3004 1 0.0
Ti2 Ti+4 0.8516 0 0.3278 0.8575 0.0
Ti1 Ti+4 0.33 0 0.1513 0.8575 0.0
O3 O-2 0.6607 0 0.0408 1 0.0
Ba1 Ba+2 0 0.1 0 0.285 0.0
O1 O-2 0.2967 0 0.3483 1 0.0
Mg2 Mg+2 0.8516 0 0.3278 0.1425 0.0
Mg1 Mg+2 0.33 0 0.1513 0.1425 0.0
